data_7025021
loop_
_publ_author_name
'Maxim, Catalin'
'Sorace, Lorenzo'
'Khuntia, Panchanana'
'Madalan, Augustin M.'
'Kravtsov, Victor'
'Lascialfari, Alessandro'
'Caneschi, Andrea'
'Journaux, Yves'
'Andruh, Marius'

_publ_section_title
;
 A missing high-spin molecule in the family of cyanido-bridged
 heptanuclear heterometal complexes, [(LCuII)6FeIII(CN)6]3+, and its CoIII
 and CrIII analogues, accompanied in the crystal by a novel octameric
 water cluster
;
_journal_issue 20
_journal_name_full 'Dalton Transactions'
_journal_page_first 4838
_journal_paper_doi 10.1039/b924505g
_journal_volume 39
_journal_year 2010
_chemical_formula_sum 'C72 H118 Cl3 Cu6 Fe N18 O32'
_chemical_formula_weight 2291.28
_chemical_name_systematic
;
?
;
_space_group_IT_number 167
_symmetry_cell_setting hexagonal
_symmetry_space_group_name_Hall '-R 3 2"c'
_symmetry_space_group_name_H-M 'R -3 c :H'
_atom_sites_solution_hydrogens geom
_atom_sites_solution_primary direct
_atom_sites_solution_secondary difmap
_audit_creation_method SHELXL-97
_cell_angle_alpha 90.00
_cell_angle_beta 90.00
_cell_angle_gamma 120.00
_cell_formula_units_Z 6
_cell_length_a 27.8777(16)
_cell_length_b 27.8777(16)
_cell_length_c 21.3690(13)
_cell_measurement_reflns_used 8000
_cell_measurement_temperature 293(2)
_cell_measurement_theta_max 25.75
_cell_measurement_theta_min 2.5
_cell_volume 14382.3(15)
_computing_cell_refinement 'SELECT, CELL [STOE-IPDS]'
_computing_data_collection 'EXPOSE [STOE-IPDS]'
_computing_data_reduction 'INTEGRATE [STOE-IPDS]'
_computing_structure_refinement 'SHELXL-97 (Sheldrick, 1997)'
_computing_structure_solution 'SHELXS-97 (Sheldrick, 1990)'
_diffrn_ambient_temperature 293(2)
_diffrn_detector_area_resol_mean 6.6
_diffrn_measured_fraction_theta_full 0.997
_diffrn_measured_fraction_theta_max 0.997
_diffrn_measurement_device_type 'STOE-IPDS I'
_diffrn_measurement_method 'Oscillation, Phi. incr. = 0.8'
_diffrn_radiation_monochromator graphite
_diffrn_radiation_source 'fine-focus sealed tube'
_diffrn_radiation_type MoK\a
_diffrn_radiation_wavelength 0.71073
_diffrn_reflns_av_R_equivalents 0.0547
_diffrn_reflns_av_sigmaI/netI 0.0411
_diffrn_reflns_limit_h_max 33
_diffrn_reflns_limit_h_min -33
_diffrn_reflns_limit_k_max 33
_diffrn_reflns_limit_k_min -33
_diffrn_reflns_limit_l_max 25
_diffrn_reflns_limit_l_min -25
_diffrn_reflns_number 26006
_diffrn_reflns_theta_full 25.27
_diffrn_reflns_theta_max 25.27
_diffrn_reflns_theta_min 2.43
_exptl_absorpt_coefficient_mu 1.623
_exptl_absorpt_correction_T_max 0.6399
_exptl_absorpt_correction_T_min 0.5751
_exptl_absorpt_correction_type multi-scan
_exptl_absorpt_process_details wingx
_exptl_crystal_colour green
_exptl_crystal_density_diffrn 1.587
_exptl_crystal_density_meas ?
_exptl_crystal_density_method 'not measured'
_exptl_crystal_description needle
_exptl_crystal_F_000 7098
_exptl_crystal_size_max 0.7
_exptl_crystal_size_mid 0.2
_exptl_crystal_size_min 0.15
_refine_diff_density_max 0.526
_refine_diff_density_min -0.734
_refine_diff_density_rms 0.094
_refine_ls_extinction_coef 0.00063(10)
_refine_ls_extinction_expression Fc^*^=kFc[1+0.001xFc^2^\l^3^/sin(2\q)]^-1/4^
_refine_ls_extinction_method SHELXL
_refine_ls_goodness_of_fit_ref 1.003
_refine_ls_hydrogen_treatment constr
_refine_ls_matrix_type full
_refine_ls_number_parameters 215
_refine_ls_number_reflns 2900
_refine_ls_number_restraints 0
_refine_ls_restrained_S_all 1.003
_refine_ls_R_factor_all 0.0959
_refine_ls_R_factor_gt 0.0573
_refine_ls_shift/su_max 0.000
_refine_ls_shift/su_mean 0.000
_refine_ls_structure_factor_coef Fsqd
_refine_ls_weighting_details 'calc w=1/[\s^2^(Fo^2^)+(0.1105P)^2^+0.0000P] where P=(Fo^2^+2Fc^2^)/3'
_refine_ls_weighting_scheme calc
_refine_ls_wR_factor_gt 0.1488
_refine_ls_wR_factor_ref 0.1701
_reflns_number_gt 1754
_reflns_number_total 2900
_reflns_threshold_expression >2sigma(I)
_cod_data_source_file b924505g.txt
_cod_data_source_block shelxl_crystal2
_cod_depositor_comments
;
The following automatic conversions were performed:

'_symmetry_cell_setting' value 'Hexagonal' changed to 'hexagonal'
according to /home/saulius/struct/CIF-dictionaries/cif_core.dic
dictionary named 'cif_core.dic' version 2.4.2 from 2011-04-26.

Automatic conversion script
Id: cif_fix_values 1891 2012-01-12 08:04:46Z andrius 

The following automatic conversions were performed:

'_exptl_crystal_density_meas' value 'not measured' was changed to '?'
- the value is perceived as not measured.

Automatic conversion script
Id: cif_fix_values 3008 2015-01-20 13:52:24Z robertas 
;
_cod_original_sg_symbol_H-M R-3c
_cod_database_code 7025021

loop_
_symmetry_equiv_pos_as_xyz
'x, y, z'
'-y, x-y, z'
'y, x, -z+1/2'
'-x+y, -x, z'
'-x, -x+y, -z+1/2'
'x-y, -y, -z+1/2'
'x+2/3, y+1/3, z+1/3'
'-y+2/3, x-y+1/3, z+1/3'
'y+2/3, x+1/3, -z+5/6'
'-x+y+2/3, -x+1/3, z+1/3'
'-x+2/3, -x+y+1/3, -z+5/6'
'x-y+2/3, -y+1/3, -z+5/6'
'x+1/3, y+2/3, z+2/3'
'-y+1/3, x-y+2/3, z+2/3'
'y+1/3, x+2/3, -z+7/6'
'-x+y+1/3, -x+2/3, z+2/3'
'-x+1/3, -x+y+2/3, -z+7/6'
'x-y+1/3, -y+2/3, -z+7/6'
'-x, -y, -z'
'y, -x+y, -z'
'-y, -x, z-1/2'
'x-y, x, -z'
'x, x-y, z-1/2'
'-x+y, y, z-1/2'
'-x+2/3, -y+1/3, -z+1/3'
'y+2/3, -x+y+1/3, -z+1/3'
'-y+2/3, -x+1/3, z-1/6'
'x-y+2/3, x+1/3, -z+1/3'
'x+2/3, x-y+1/3, z-1/6'
'-x+y+2/3, y+1/3, z-1/6'
'-x+1/3, -y+2/3, -z+2/3'
'y+1/3, -x+y+2/3, -z+2/3'
'-y+1/3, -x+2/3, z+1/6'
'x-y+1/3, x+2/3, -z+2/3'
'x+1/3, x-y+2/3, z+1/6'
'-x+y+1/3, y+2/3, z+1/6'

loop_
_atom_site_label
_atom_site_type_symbol
_atom_site_fract_x
_atom_site_fract_y
_atom_site_fract_z
_atom_site_U_iso_or_equiv
_atom_site_adp_type
_atom_site_occupancy
_atom_site_symmetry_multiplicity
_atom_site_calc_flag
_atom_site_refinement_flags
C1 C 0.2269(2) 0.1140(2) 0.1871(3) 0.0611(14) Uani 1 1 d .
C2 C 0.2333(3) 0.1623(3) 0.2145(3) 0.0782(18) Uani 1 1 d .
H2 H 0.2082 0.1740 0.2045 0.094 Uiso 1 1 calc R
C3 C 0.2755(3) 0.1930(3) 0.2556(4) 0.091(2) Uani 1 1 d .
H3 H 0.2778 0.2243 0.2742 0.109 Uiso 1 1 calc R
C4 C 0.3145(3) 0.1782(3) 0.2698(3) 0.0838(19) Uani 1 1 d .
H4 H 0.3426 0.1988 0.2983 0.101 Uiso 1 1 calc R
C5 C 0.3113(3) 0.1329(3) 0.2418(3) 0.0732(17) Uani 1 1 d .
H5 H 0.3386 0.1238 0.2499 0.088 Uiso 1 1 calc R
C6 C 0.2677(2) 0.0994(2) 0.2006(3) 0.0556(12) Uani 1 1 d .
C7 C 0.2686(3) 0.0538(3) 0.1724(3) 0.0724(17) Uani 1 1 d .
H7 H 0.2982 0.0487 0.1823 0.087 Uiso 1 1 calc R
C8 C 0.2410(3) -0.0236(3) 0.1051(5) 0.104(3) Uani 1 1 d .
H8A H 0.2638 -0.0087 0.0681 0.125 Uiso 1 1 calc R
H8B H 0.2600 -0.0352 0.1342 0.125 Uiso 1 1 calc R
C9 C 0.1882(5) -0.0702(4) 0.0886(6) 0.156(5) Uani 1 1 d .
H9A H 0.1713 -0.0920 0.1259 0.187 Uiso 1 1 calc R
H9B H 0.1941 -0.0933 0.0594 0.187 Uiso 1 1 calc R
C10 C 0.1586(5) -0.0422(4) -0.0055(4) 0.125(3) Uani 1 1 d .
H10A H 0.1327 -0.0315 -0.0199 0.187 Uiso 1 1 calc R
H10B H 0.1531 -0.0743 -0.0281 0.187 Uiso 1 1 calc R
H10C H 0.1957 -0.0123 -0.0122 0.187 Uiso 1 1 calc R
C11 C 0.0929(4) -0.1028(3) 0.0682(6) 0.147(4) Uani 1 1 d .
H11A H 0.0857 -0.1121 0.1117 0.220 Uiso 1 1 calc R
H11B H 0.0896 -0.1341 0.0455 0.220 Uiso 1 1 calc R
H11C H 0.0666 -0.0932 0.0522 0.220 Uiso 1 1 calc R
C12 C 0.0600(2) 0.00778(19) 0.0491(3) 0.0516(12) Uani 1 1 d .
Cu1 Cu 0.16356(3) 0.01505(3) 0.11071(3) 0.0546(3) Uani 1 1 d .
Fe1 Fe 0.0000 0.0000 0.0000 0.0423(4) Uani 1 6 d S
N1 N 0.2318(2) 0.0188(2) 0.1341(3) 0.0710(14) Uani 1 1 d .
N2 N 0.1501(2) -0.0549(2) 0.0605(3) 0.0798(16) Uani 1 1 d .
N3 N 0.09797(19) 0.01194(19) 0.0763(2) 0.0613(12) Uani 1 1 d .
O1 O 0.18399(16) 0.08430(17) 0.1498(2) 0.0712(11) Uani 1 1 d .
O2 O 0.1126(3) -0.0385(3) 0.1996(3) 0.136(2) Uani 1 1 d .
Cl1 Cl 0.3333 0.29181(9) 0.4167 0.0848(7) Uani 1 2 d S
O3 O 0.3333 0.2451(4) 0.4167 0.274(11) Uani 1 2 d S
O4 O 0.3647(13) 0.3410(11) 0.3836(14) 0.194(9) Uani 0.50 1 d P
O5 O 0.2803(8) 0.2719(11) 0.3921(16) 0.205(9) Uani 0.50 1 d P
O6 O 0.3310(13) 0.3050(9) 0.3549(7) 0.145(7) Uani 0.50 1 d P
O1W O -0.0034(2) -0.0881(3) 0.1848(3) 0.144(3) Uani 1 1 d .
O2W O 0.0000 0.0000 0.1677(9) 0.180(6) Uani 1 3 d S

loop_
_atom_site_aniso_label
_atom_site_aniso_U_11
_atom_site_aniso_U_22
_atom_site_aniso_U_33
_atom_site_aniso_U_23
_atom_site_aniso_U_13
_atom_site_aniso_U_12
C1 0.050(3) 0.071(3) 0.062(3) -0.006(3) -0.002(3) 0.030(3)
C2 0.071(4) 0.078(4) 0.094(5) -0.028(4) -0.014(3) 0.043(3)
C3 0.079(4) 0.078(4) 0.102(6) -0.026(4) -0.005(4) 0.029(4)
C4 0.068(4) 0.091(5) 0.081(5) -0.018(4) -0.022(3) 0.031(4)
C5 0.067(4) 0.087(4) 0.072(4) -0.010(3) -0.014(3) 0.043(3)
C6 0.050(3) 0.060(3) 0.054(3) -0.003(2) -0.004(2) 0.026(2)
C7 0.060(3) 0.086(4) 0.082(4) -0.007(3) -0.013(3) 0.045(3)
C8 0.092(5) 0.108(6) 0.147(7) -0.053(5) -0.050(5) 0.076(5)
C9 0.174(9) 0.145(8) 0.220(12) -0.095(8) -0.123(9) 0.134(8)
C10 0.188(10) 0.152(8) 0.088(6) -0.032(6) -0.025(6) 0.127(8)
C11 0.122(7) 0.062(5) 0.239(13) -0.030(6) -0.026(8) 0.033(5)
C12 0.048(3) 0.041(2) 0.066(3) -0.002(2) 0.004(2) 0.023(2)
Cu1 0.0509(4) 0.0592(4) 0.0631(5) -0.0044(3) -0.0078(3) 0.0346(3)
Fe1 0.0333(5) 0.0333(5) 0.0602(11) 0.000 0.000 0.0167(3)
N1 0.070(3) 0.075(3) 0.086(4) -0.018(3) -0.015(3) 0.050(3)
N2 0.076(3) 0.069(3) 0.111(5) -0.018(3) -0.033(3) 0.048(3)
N3 0.060(3) 0.057(3) 0.070(3) -0.005(2) -0.005(2) 0.032(2)
O1 0.057(2) 0.080(3) 0.090(3) -0.023(2) -0.020(2) 0.044(2)
O2 0.116(5) 0.178(6) 0.108(4) 0.053(4) 0.008(4) 0.067(5)
Cl1 0.1027(19) 0.0780(10) 0.0819(17) -0.0014(7) -0.0028(14) 0.0514(10)
O3 0.54(3) 0.192(8) 0.207(14) -0.079(9) -0.158(17) 0.270(16)
O4 0.22(3) 0.17(2) 0.18(2) 0.078(17) 0.059(18) 0.082(18)
O5 0.128(14) 0.25(2) 0.25(2) -0.08(2) -0.061(17) 0.103(16)
O6 0.24(2) 0.124(13) 0.071(9) 0.019(9) -0.011(11) 0.088(15)
O1W 0.087(4) 0.132(5) 0.146(6) 0.051(4) -0.037(4) 0.006(3)
O2W 0.110(5) 0.110(5) 0.32(2) 0.000 0.000 0.055(3)

loop_
_atom_type_symbol
_atom_type_description
_atom_type_scat_dispersion_real
_atom_type_scat_dispersion_imag
_atom_type_scat_source
C C 0.0033 0.0016 'International Tables Vol C Tables 4.2.6.8 and 6.1.1.4'
H H 0.0000 0.0000 'International Tables Vol C Tables 4.2.6.8 and 6.1.1.4'
Cl Cl 0.1484 0.1585 'International Tables Vol C Tables 4.2.6.8 and 6.1.1.4'
Cu Cu 0.3201 1.2651 'International Tables Vol C Tables 4.2.6.8 and 6.1.1.4'
Fe Fe 0.3463 0.8444 'International Tables Vol C Tables 4.2.6.8 and 6.1.1.4'
N N 0.0061 0.0033 'International Tables Vol C Tables 4.2.6.8 and 6.1.1.4'
O O 0.0106 0.0060 'International Tables Vol C Tables 4.2.6.8 and 6.1.1.4'

loop_
_geom_angle_atom_site_label_1
_geom_angle_atom_site_label_2
_geom_angle_atom_site_label_3
_geom_angle
_geom_angle_site_symmetry_1
_geom_angle_site_symmetry_3
O1 C1 C2 119.5(5) . .
O1 C1 C6 123.2(5) . .
C2 C1 C6 117.3(5) . .
C3 C2 C1 121.7(6) . .
C3 C2 H2 119.2 . .
C1 C2 H2 119.2 . .
C2 C3 C4 120.9(7) . .
C2 C3 H3 119.6 . .
C4 C3 H3 119.6 . .
C5 C4 C3 119.2(6) . .
C5 C4 H4 120.4 . .
C3 C4 H4 120.4 . .
C4 C5 C6 121.6(6) . .
C4 C5 H5 119.2 . .
C6 C5 H5 119.2 . .
C5 C6 C1 119.2(5) . .
C5 C6 C7 117.6(5) . .
C1 C6 C7 123.2(5) . .
N1 C7 C6 125.6(5) . .
N1 C7 H7 117.2 . .
C6 C7 H7 117.2 . .
C9 C8 N1 108.6(6) . .
C9 C8 H8A 110.0 . .
N1 C8 H8A 110.0 . .
C9 C8 H8B 110.0 . .
N1 C8 H8B 110.0 . .
H8A C8 H8B 108.4 . .
C8 C9 N2 113.9(7) . .
C8 C9 H9A 108.8 . .
N2 C9 H9A 108.8 . .
C8 C9 H9B 108.8 . .
N2 C9 H9B 108.8 . .
H9A C9 H9B 107.7 . .
N2 C10 H10A 109.5 . .
N2 C10 H10B 109.5 . .
H10A C10 H10B 109.5 . .
N2 C10 H10C 109.5 . .
H10A C10 H10C 109.5 . .
H10B C10 H10C 109.5 . .
N2 C11 H11A 109.5 . .
N2 C11 H11B 109.5 . .
H11A C11 H11B 109.5 . .
N2 C11 H11C 109.5 . .
H11A C11 H11C 109.5 . .
H11B C11 H11C 109.5 . .
N3 C12 Fe1 176.1(5) . .
O1 Cu1 N1 92.53(18) . .
O1 Cu1 N3 90.53(18) . .
N1 Cu1 N3 172.7(2) . .
O1 Cu1 N2 172.6(2) . .
N1 Cu1 N2 84.0(2) . .
N3 Cu1 N2 92.16(19) . .
O1 Cu1 O2 93.8(2) . .
N1 Cu1 O2 95.1(2) . .
N3 Cu1 O2 91.2(2) . .
N2 Cu1 O2 93.0(3) . .
C12 Fe1 C12 87.8(2) 4 19
C12 Fe1 C12 92.2(2) 4 2
C12 Fe1 C12 87.8(2) 19 2
C12 Fe1 C12 92.2(2) 4 .
C12 Fe1 C12 180.0(4) 19 .
C12 Fe1 C12 92.2(2) 2 .
C12 Fe1 C12 87.8(2) 4 20
C12 Fe1 C12 92.2(2) 19 20
C12 Fe1 C12 180.0(4) 2 20
C12 Fe1 C12 87.8(2) . 20
C12 Fe1 C12 180.0(6) 4 22
C12 Fe1 C12 92.2(2) 19 22
C12 Fe1 C12 87.8(2) 2 22
C12 Fe1 C12 87.8(2) . 22
C12 Fe1 C12 92.2(2) 20 22
C7 N1 C8 118.9(5) . .
C7 N1 Cu1 126.6(4) . .
C8 N1 Cu1 114.5(4) . .
C10 N2 C9 114.7(8) . .
C10 N2 C11 107.3(8) . .
C9 N2 C11 107.6(7) . .
C10 N2 Cu1 110.0(5) . .
C9 N2 Cu1 104.2(5) . .
C11 N2 Cu1 113.2(5) . .
C12 N3 Cu1 171.9(5) . .
C1 O1 Cu1 127.8(4) . .
O3 Cl1 O6 106.8(8) . .
O3 Cl1 O6 106.8(8) . 11
O6 Cl1 O6 146.4(15) . 11
O3 Cl1 O4 132.0(10) . .
O6 Cl1 O4 49.0(11) . .
O6 Cl1 O4 105.6(14) 11 .
O3 Cl1 O4 132.0(10) . 11
O6 Cl1 O4 105.6(13) . 11
O6 Cl1 O4 48.9(11) 11 11
O4 Cl1 O4 96(2) . 11
O3 Cl1 O5 97.5(10) . 11
O6 Cl1 O5 111.0(12) . 11
O6 Cl1 O5 64.2(13) 11 11
O4 Cl1 O5 66.7(13) . 11
O4 Cl1 O5 102.7(15) 11 11
O3 Cl1 O5 97.5(10) . .
O6 Cl1 O5 64.2(13) . .
O6 Cl1 O5 111.0(12) 11 .
O4 Cl1 O5 102.7(15) . .
O4 Cl1 O5 66.7(13) 11 .
O5 Cl1 O5 165(2) 11 .
O6 O4 Cl1 64.9(14) . .
O6 O4 O5 116(2) . 11
Cl1 O4 O5 56.7(10) . 11
Cl1 O5 O6 57.4(9) . .
Cl1 O5 O4 56.6(11) . 11
O6 O5 O4 94.5(15) . 11
O4 O6 Cl1 66.1(13) . .
O4 O6 O5 112(2) . .
Cl1 O6 O5 58.4(10) . .

loop_
_geom_bond_atom_site_label_1
_geom_bond_atom_site_label_2
_geom_bond_distance
_geom_bond_site_symmetry_2
C1 O1 1.327(7) .
C1 C2 1.397(8) .
C1 C6 1.415(8) .
C2 C3 1.373(10) .
C2 H2 0.9300 .
C3 C4 1.377(10) .
C3 H3 0.9300 .
C4 C5 1.359(9) .
C4 H4 0.9300 .
C5 C6 1.411(8) .
C5 H5 0.9300 .
C6 C7 1.417(8) .
C7 N1 1.294(8) .
C7 H7 0.9300 .
C8 C9 1.437(12) .
C8 N1 1.468(8) .
C8 H8A 0.9700 .
C8 H8B 0.9700 .
C9 N2 1.459(9) .
C9 H9A 0.9700 .
C9 H9B 0.9700 .
C10 N2 1.445(10) .
C10 H10A 0.9600 .
C10 H10B 0.9600 .
C10 H10C 0.9600 .
C11 N2 1.490(10) .
C11 H11A 0.9600 .
C11 H11B 0.9600 .
C11 H11C 0.9600 .
C12 N3 1.161(6) .
C12 Fe1 1.893(5) .
Cu1 O1 1.910(4) .
Cu1 N1 1.919(5) .
Cu1 N3 1.932(5) .
Cu1 N2 2.088(5) .
Cu1 O2 2.395(6) .
Fe1 C12 1.893(6) 4
Fe1 C12 1.893(5) 19
Fe1 C12 1.893(5) 2
Fe1 C12 1.893(5) 20
Fe1 C12 1.893(6) 22
Cl1 O3 1.302(10) .
Cl1 O6 1.381(14) .
Cl1 O6 1.381(14) 11
Cl1 O4 1.394(19) .
Cl1 O4 1.395(19) 11
Cl1 O5 1.396(17) 11
Cl1 O5 1.396(17) .
O4 O6 1.15(3) .
O4 O5 1.53(3) 11
O5 O6 1.48(3) .
O5 O4 1.53(3) 11
